data_8105840
loop_
_publ_author_name
'Zuo, Zhenyu'
'Guo, Tianyu'
'Song, Xiaomei'
'Guo, Dongyan'
'Song, Xiao'

_publ_section_title
;
 Crystal structure of
 2-chloro-4-(prop-2-yn-1-yloxy)-6-(thiophen-2-yl)-1,3,5-triazine,
 C10H6ClN3OS
;
_journal_issue 4
_journal_name_full 'Zeitschrift f\"ur Kristallographie - New Crystal Structures'
_journal_page_first 753
_journal_page_last 755
_journal_paper_doi 10.1515/ncrs-2019-0092
_journal_volume 234
_journal_year 2019
_chemical_formula_moiety 'C10 H6 Cl N3 O S'
_chemical_formula_sum 'C10 H6 Cl N3 O S'
_chemical_formula_weight 251.69
_chemical_name_systematic 2-chloro-4-(prop-2-yn-1-yloxy)-6-(thiophen-2-yl)-1,3,5-triazine
_space_group_crystal_system monoclinic
_space_group_IT_number 15
_space_group_name_Hall '-C 2yc'
_space_group_name_H-M_alt 'C 1 2/c 1'
_atom_sites_solution_hydrogens geom
_audit_creation_method SHELXL-2018/3
_cell_angle_alpha 90
_cell_angle_beta 110.495(3)
_cell_angle_gamma 90
_cell_formula_units_Z 8
_cell_length_a 18.3141(4)
_cell_length_b 7.31845(15)
_cell_length_c 17.7885(4)
_cell_measurement_reflns_used 581
_cell_measurement_temperature 150(2)
_cell_measurement_theta_max 40.9350
_cell_measurement_theta_min 5.1460
_cell_volume 2233.29(9)
_computing_cell_refinement 'CrysAlisPro 1.171.39.46 (Rigaku OD, 2018)[1]'
_computing_data_collection 'CrysAlisPro 1.171.39.46 (Rigaku OD, 2018)[1]'
_computing_data_reduction 'CrysAlisPro 1.171.39.46 (Rigaku OD, 2018)[1]'
_computing_molecular_graphics 'Diamond 4.5.2 [4]'
_computing_structure_refinement 'SHELXL-2018/3 (Sheldrick, 2018)[3]'
_computing_structure_solution ShelXT[2]
_diffrn_ambient_temperature 150(2)
_diffrn_measured_fraction_theta_full 0.996
_diffrn_measured_fraction_theta_max 0.996
_diffrn_measurement_device_type 'SuperNova, Dual, Cu at home/near, Atlas'
_diffrn_measurement_method '\w scans'
_diffrn_radiation_type CuK\a
_diffrn_radiation_wavelength 1.54184
_diffrn_reflns_av_R_equivalents 0.0189
_diffrn_reflns_av_unetI/netI 0.0266
_diffrn_reflns_Laue_measured_fraction_full 0.996
_diffrn_reflns_Laue_measured_fraction_max 0.996
_diffrn_reflns_limit_h_max 17
_diffrn_reflns_limit_h_min -21
_diffrn_reflns_limit_k_max 8
_diffrn_reflns_limit_k_min -5
_diffrn_reflns_limit_l_max 21
_diffrn_reflns_limit_l_min -19
_diffrn_reflns_number 3238
_diffrn_reflns_point_group_measured_fraction_full 0.996
_diffrn_reflns_point_group_measured_fraction_max 0.996
_diffrn_reflns_theta_full 65.905
_diffrn_reflns_theta_max 65.905
_diffrn_reflns_theta_min 5.157
_diffrn_standards_decay_% -
_diffrn_standards_interval_count -
_diffrn_standards_interval_time -
_diffrn_standards_number -
_exptl_absorpt_coefficient_mu 4.634
_exptl_absorpt_correction_T_max 1.00000
_exptl_absorpt_correction_T_min 0.44508
_exptl_absorpt_correction_type multi-scan
_exptl_absorpt_process_details
;
CrysAlisPro 1.171.39.46 (Rigaku Oxford Diffraction, 2018)
Empirical absorption correction using spherical harmonics,
 implemented in SCALE3 ABSPACK scaling algorithm.
;
_exptl_crystal_colour Colorless
_exptl_crystal_density_diffrn 1.497
_exptl_crystal_description Block
_exptl_crystal_F_000 1024
_exptl_crystal_size_max 0.210
_exptl_crystal_size_mid 0.200
_exptl_crystal_size_min 0.190
_refine_diff_density_max 0.287
_refine_diff_density_min -0.288
_refine_diff_density_rms 0.059
_refine_ls_extinction_coef .
_refine_ls_extinction_method none
_refine_ls_goodness_of_fit_ref 1.026
_refine_ls_hydrogen_treatment constr
_refine_ls_matrix_type full
_refine_ls_number_parameters 181
_refine_ls_number_reflns 1944
_refine_ls_number_restraints 0
_refine_ls_restrained_S_all 1.026
_refine_ls_R_factor_all 0.0364
_refine_ls_R_factor_gt 0.0331
_refine_ls_shift/su_max 0.001
_refine_ls_shift/su_mean 0.000
_refine_ls_structure_factor_coef Fsqd
_refine_ls_weighting_details 'w=1/[\s^2^(Fo^2^)+(0.0604P)^2^] where P=(Fo^2^+2Fc^2^)/3'
_refine_ls_weighting_scheme calc
_refine_ls_wR_factor_gt 0.0872
_refine_ls_wR_factor_ref 0.0904
_reflns_Friedel_coverage 0.000
_reflns_Friedel_fraction_full .
_reflns_Friedel_fraction_max .
_reflns_number_gt 1745
_reflns_number_total 1944
_reflns_threshold_expression 'I > 2\s(I)'
_cod_data_source_file suppl_ncrs-2019-0092_suppl.cif
_cod_data_source_block 1
_cod_original_cell_volume 2233.30(9)
_cod_original_sg_symbol_H-M 'C 2/c'
_cod_database_code 8105840
_shelx_shelxl_version_number 2018/3
_shelx_space_group_comment
;
The symmetry employed for this shelxl refinement is uniquely defined
by the following loop, which should always be used as a source of
symmetry information in preference to the above space-group names.
They are only intended as comments.
;
_shelx_estimated_absorpt_t_min 0.443
_shelx_estimated_absorpt_t_max 0.473

loop_
_space_group_symop_operation_xyz
'x, y, z'
'-x, y, -z+1/2'
'x+1/2, y+1/2, z'
'-x+1/2, y+1/2, -z+1/2'
'-x, -y, -z'
'x, -y, z-1/2'
'-x+1/2, -y+1/2, -z'
'x+1/2, -y+1/2, z-1/2'

loop_
_atom_site_label
_atom_site_type_symbol
_atom_site_fract_x
_atom_site_fract_y
_atom_site_fract_z
_atom_site_U_iso_or_equiv
_atom_site_adp_type
_atom_site_occupancy
_atom_site_site_symmetry_order
_atom_site_calc_flag
_atom_site_refinement_flags_posn
_atom_site_refinement_flags_adp
_atom_site_refinement_flags_occupancy
_atom_site_disorder_assembly
_atom_site_disorder_group
Cl1 Cl 0.67985(2) 0.72425(7) 0.73652(3) 0.04277(18) Uani 1 1 d . . . . .
S1A S 0.79385(17) 0.4418(4) 0.45055(11) 0.0255(6) Uani 0.5 1 d . . P A 1
S1B S 0.88125(15) 0.4515(4) 0.60776(13) 0.0280(5) Uani 0.5 1 d . . P A 2
O1 O 0.53199(5) 0.64669(16) 0.45533(6) 0.0253(3) Uani 1 1 d . . . . .
N1 N 0.73674(7) 0.59548(18) 0.63262(8) 0.0261(3) Uani 1 1 d . . . . .
N2 N 0.66076(7) 0.56407(17) 0.49395(8) 0.0221(3) Uani 1 1 d . . . . .
N3 N 0.60192(7) 0.67262(18) 0.58554(8) 0.0245(3) Uani 1 1 d . . . . .
C1A C 0.8725(8) 0.463(2) 0.6060(10) 0.057(5) Uani 0.44 1 d . . P A 1
H1A H 0.884953 0.483479 0.661835 0.069 Uiso 0.44 1 calc R U P A 1
C1B C 0.7936(8) 0.4493(16) 0.4553(7) 0.055(4) Uani 0.56 1 d . . P A 2
H1B H 0.750551 0.462496 0.406637 0.067 Uiso 0.56 1 calc R U P A 2
C2A C 0.9244(16) 0.402(3) 0.5641(11) 0.040(4) Uani 0.5 1 d . . P A 1
H2A H 0.977739 0.373224 0.591689 0.048 Uiso 0.5 1 calc R U P A 1
C2B C 0.8723(10) 0.388(4) 0.4651(12) 0.033(3) Uani 0.5 1 d . . P A 2
H2B H 0.886922 0.351465 0.421070 0.040 Uiso 0.5 1 calc R U P A 2
C3A C 0.8909(11) 0.389(3) 0.4841(11) 0.037(4) Uani 0.5 1 d . . P A 1
H3A H 0.918244 0.354306 0.449785 0.044 Uiso 0.5 1 calc R U P A 1
C3B C 0.9233(16) 0.388(3) 0.5423(10) 0.034(3) Uani 0.5 1 d . . P A 2
H3B H 0.976745 0.356017 0.557177 0.041 Uiso 0.5 1 calc R U P A 2
C4 C 0.79581(8) 0.4871(2) 0.54029(10) 0.0252(4) Uani 1 1 d . . . . .
C5 C 0.72775(8) 0.55127(19) 0.55677(10) 0.0215(3) Uani 1 1 d . . . . .
C6 C 0.60128(8) 0.6254(2) 0.51267(9) 0.0210(3) Uani 1 1 d . . . . .
C7 C 0.67156(8) 0.6550(2) 0.64087(10) 0.0255(3) Uani 1 1 d . . . . .
C8 C 0.52678(9) 0.6036(2) 0.37409(9) 0.0275(4) Uani 1 1 d . . . . .
H8A H 0.527170 0.469546 0.366660 0.033 Uiso 1 1 calc R U . . .
H8B H 0.571459 0.656985 0.362676 0.033 Uiso 1 1 calc R U . . .
C9 C 0.45378(9) 0.6813(3) 0.32072(10) 0.0314(4) Uani 1 1 d . . . . .
C10 C 0.39517(11) 0.7441(3) 0.27721(11) 0.0410(5) Uani 1 1 d . . . . .
H10 H 0.347786 0.794913 0.242032 0.049 Uiso 1 1 calc R U . . .

loop_
_atom_site_aniso_label
_atom_site_aniso_U_11
_atom_site_aniso_U_22
_atom_site_aniso_U_33
_atom_site_aniso_U_23
_atom_site_aniso_U_13
_atom_site_aniso_U_12
Cl1 0.0341(3) 0.0665(3) 0.0226(3) -0.01309(19) 0.00356(19) 0.00348(18)
S1A 0.0287(14) 0.0262(11) 0.0253(8) -0.0013(7) 0.0141(8) -0.0013(8)
S1B 0.0155(6) 0.0347(10) 0.0311(8) 0.0026(6) 0.0047(6) 0.0032(5)
O1 0.0162(5) 0.0383(6) 0.0181(6) 0.0036(5) 0.0019(4) 0.0016(4)
N1 0.0175(6) 0.0308(7) 0.0258(7) 0.0008(6) 0.0025(5) -0.0005(5)
N2 0.0181(6) 0.0230(6) 0.0236(7) 0.0016(5) 0.0055(5) -0.0006(4)
N3 0.0192(6) 0.0317(7) 0.0206(7) 0.0010(5) 0.0043(5) 0.0017(5)
C1A 0.062(9) 0.034(5) 0.097(10) 0.003(5) 0.054(7) 0.005(4)
C1B 0.033(7) 0.033(6) 0.106(9) 0.004(5) 0.032(6) 0.006(4)
C2A 0.022(4) 0.035(4) 0.060(9) 0.011(6) 0.011(6) 0.003(3)
C2B 0.037(9) 0.035(3) 0.034(5) -0.002(4) 0.021(5) 0.001(6)
C3A 0.028(8) 0.029(3) 0.062(12) 0.005(7) 0.026(7) 0.008(5)
C3B 0.021(5) 0.037(4) 0.049(8) 0.011(6) 0.017(7) 0.009(3)
C4 0.0191(7) 0.0211(7) 0.0360(10) 0.0040(7) 0.0105(7) 0.0009(5)
C5 0.0179(7) 0.0191(7) 0.0248(8) 0.0020(6) 0.0040(6) -0.0016(5)
C6 0.0164(6) 0.0237(7) 0.0200(8) 0.0041(6) 0.0029(6) -0.0007(5)
C7 0.0222(7) 0.0311(8) 0.0199(8) -0.0019(6) 0.0033(6) -0.0012(6)
C8 0.0224(7) 0.0390(9) 0.0183(8) 0.0028(7) 0.0036(6) 0.0034(6)
C9 0.0257(8) 0.0458(10) 0.0203(8) 0.0039(7) 0.0052(7) -0.0009(7)
C10 0.0265(9) 0.0685(13) 0.0226(9) 0.0100(9) 0.0016(7) 0.0078(8)

loop_
_atom_type_symbol
_atom_type_description
_atom_type_scat_dispersion_real
_atom_type_scat_dispersion_imag
_atom_type_scat_source
C C 0.0181 0.0091 'International Tables Vol C Tables 4.2.6.8 and 6.1.1.4'
H H 0.0000 0.0000 'International Tables Vol C Tables 4.2.6.8 and 6.1.1.4'
Cl Cl 0.3639 0.7018 'International Tables Vol C Tables 4.2.6.8 and 6.1.1.4'
N N 0.0311 0.0180 'International Tables Vol C Tables 4.2.6.8 and 6.1.1.4'
O O 0.0492 0.0322 'International Tables Vol C Tables 4.2.6.8 and 6.1.1.4'
S S 0.3331 0.5567 'International Tables Vol C Tables 4.2.6.8 and 6.1.1.4'

loop_
_geom_angle_atom_site_label_1
_geom_angle_atom_site_label_2
_geom_angle_atom_site_label_3
_geom_angle
_geom_angle_site_symmetry_1
_geom_angle_site_symmetry_3
C4 S1A C3A 92.3(8) . .
C4 S1B C3B 95.1(9) . .
C6 O1 C8 116.83(11) . .
C7 N1 C5 113.12(13) . .
C6 N2 C5 114.00(13) . .
C7 N3 C6 112.13(13) . .
C2A C1A C4 103.8(14) . .
C2A C1A H1A 128.1 . .
C4 C1A H1A 128.1 . .
C2B C1B C4 104.8(11) . .
C2B C1B H1B 127.6 . .
C4 C1B H1B 127.6 . .
C3A C2A C1A 115(2) . .
C3A C2A H2A 122.5 . .
C1A C2A H2A 122.5 . .
C3B C2B C1B 115(2) . .
C3B C2B H2B 122.6 . .
C1B C2B H2B 122.6 . .
C2A C3A S1A 113(2) . .
C2A C3A H3A 123.6 . .
S1A C3A H3A 123.6 . .
C2B C3B S1B 112(2) . .
C2B C3B H3B 123.8 . .
S1B C3B H3B 123.8 . .
C5 C4 C1A 121.3(7) . .
C5 C4 C1B 122.1(5) . .
C5 C4 S1A 122.70(16) . .
C1A C4 S1A 116.0(7) . .
C5 C4 S1B 125.06(17) . .
C1B C4 S1B 112.8(5) . .
N1 C5 N2 125.12(13) . .
N1 C5 C4 117.96(14) . .
N2 C5 C4 116.91(14) . .
N2 C6 O1 119.66(14) . .
N2 C6 N3 127.05(14) . .
O1 C6 N3 113.29(12) . .
N3 C7 N1 128.57(15) . .
N3 C7 Cl1 115.78(12) . .
N1 C7 Cl1 115.63(12) . .
O1 C8 C9 106.84(12) . .
O1 C8 H8A 110.4 . .
C9 C8 H8A 110.4 . .
O1 C8 H8B 110.4 . .
C9 C8 H8B 110.4 . .
H8A C8 H8B 108.6 . .
C10 C9 C8 179.46(18) . .
C9 C10 H10 180.0 . .

loop_
_geom_bond_atom_site_label_1
_geom_bond_atom_site_label_2
_geom_bond_distance
_geom_bond_site_symmetry_2
Cl1 C7 1.7303(16) .
S1A C4 1.619(2) .
S1A C3A 1.71(2) .
S1B C4 1.625(3) .
S1B C3B 1.67(2) .
O1 C6 1.3299(18) .
O1 C8 1.4493(19) .
N1 C7 1.326(2) .
N1 C5 1.340(2) .
N2 C6 1.3240(19) .
N2 C5 1.343(2) .
N3 C7 1.316(2) .
N3 C6 1.338(2) .
C1A C2A 1.47(3) .
C1A C4 1.490(13) .
C1A H1A 0.9500 .
C1B C2B 1.46(2) .
C1B C4 1.524(11) .
C1B H1B 0.9500 .
C2A C3A 1.34(2) .
C2A H2A 0.9500 .
C2B C3B 1.36(2) .
C2B H2B 0.9500 .
C3A H3A 0.9500 .
C3B H3B 0.9500 .
C4 C5 1.455(2) .
C8 C9 1.457(2) .
C8 H8A 0.9900 .
C8 H8B 0.9900 .
C9 C10 1.175(3) .
C10 H10 0.9500 .

loop_
_geom_torsion_atom_site_label_1
_geom_torsion_atom_site_label_2
_geom_torsion_atom_site_label_3
_geom_torsion_atom_site_label_4
_geom_torsion
_geom_torsion_site_symmetry_1
_geom_torsion_site_symmetry_2
_geom_torsion_site_symmetry_3
_geom_torsion_site_symmetry_4
C4 C1A C2A C3A 1(2) . . . .
C4 C1B C2B C3B -2(2) . . . .
C1A C2A C3A S1A -2(2) . . . .
C4 S1A C3A C2A 1.5(17) . . . .
C1B C2B C3B S1B 2(3) . . . .
C4 S1B C3B C2B -1.3(18) . . . .
C2A C1A C4 C5 -178.8(10) . . . .
C2A C1A C4 S1A -0.2(14) . . . .
C2B C1B C4 C5 -179.9(11) . . . .
C2B C1B C4 S1B 1.1(13) . . . .
C3A S1A C4 C5 177.9(8) . . . .
C3A S1A C4 C1A -0.7(10) . . . .
C3B S1B C4 C5 -178.9(8) . . . .
C3B S1B C4 C1B 0.1(10) . . . .
C7 N1 C5 N2 0.1(2) . . . .
C7 N1 C5 C4 178.97(13) . . . .
C6 N2 C5 N1 -0.3(2) . . . .
C6 N2 C5 C4 -179.18(13) . . . .
C1A C4 C5 N1 2.6(7) . . . .
C1B C4 C5 N1 -174.5(5) . . . .
S1A C4 C5 N1 -176.03(15) . . . .
S1B C4 C5 N1 4.3(2) . . . .
C1A C4 C5 N2 -178.4(7) . . . .
C1B C4 C5 N2 4.5(6) . . . .
S1A C4 C5 N2 3.0(2) . . . .
S1B C4 C5 N2 -176.66(16) . . . .
C5 N2 C6 O1 178.99(12) . . . .
C5 N2 C6 N3 -0.4(2) . . . .
C8 O1 C6 N2 -1.2(2) . . . .
C8 O1 C6 N3 178.26(12) . . . .
C7 N3 C6 N2 1.1(2) . . . .
C7 N3 C6 O1 -178.29(13) . . . .
C6 N3 C7 N1 -1.4(2) . . . .
C6 N3 C7 Cl1 176.71(11) . . . .
C5 N1 C7 N3 0.9(2) . . . .
C5 N1 C7 Cl1 -177.23(11) . . . .
C6 O1 C8 C9 -165.28(13) . . . .
